data_1565644
loop_
_publ_author_name
'Pu, Lu-Mei'
'Yu, Meng'
'Zhang, Yu'
'Long, Hai-Tao'
'Xu, Wei-Bing'
'Dong, Wen-Kui'

_publ_section_title
;
 Tetranuclear cobalt(II) and nickel(II) complexes with an unsymmetrical
 salamo-like ligand: Structural characterization, Hirshfeld analysis and
 fluorescent properties
;
_journal_name_full 'Inorganica Chimica Acta'
_journal_page_first 119238
_journal_paper_doi 10.1016/j.ica.2019.119238
_journal_volume 500
_journal_year 2020
_chemical_formula_moiety 'C44 H48 N6 Ni4 O18'
_chemical_formula_sum 'C44 H48 N6 Ni4 O18'
_chemical_formula_weight 1183.72
_space_group_crystal_system monoclinic
_space_group_IT_number 14
_space_group_name_Hall '-P 2yn'
_space_group_name_H-M_alt 'P 1 21/n 1'
_atom_sites_solution_hydrogens geom
_atom_sites_solution_primary dual
_cell_angle_alpha 90
_cell_angle_beta 112.3730(10)
_cell_angle_gamma 90
_cell_formula_units_Z 2
_cell_length_a 13.3288(2)
_cell_length_b 13.4470(3)
_cell_length_c 14.5060(3)
_cell_measurement_reflns_used 9989
_cell_measurement_temperature 273(2)
_cell_measurement_theta_max 26.95
_cell_measurement_theta_min 3.03
_cell_volume 2404.24(8)
_computing_cell_refinement 'SAINT V8.38A (?, 2016)'
_computing_data_reduction 'SAINT V8.38A (?, 2016)'
_computing_molecular_graphics 'Olex2 (Dolomanov et al., 2009)'
_computing_publication_material 'Olex2 (Dolomanov et al., 2009)'
_computing_structure_refinement 'ShelXL (Sheldrick, 2015)'
_computing_structure_solution 'ShelXT (Sheldrick, 2015)'
_diffrn_ambient_temperature 273.15
_diffrn_measured_fraction_theta_full 0.996
_diffrn_measured_fraction_theta_max 0.996
_diffrn_measurement_device_type 'CCD area detector'
_diffrn_measurement_method 'phi and omega scans'
_diffrn_radiation_monochromator graphite
_diffrn_radiation_type MoK\a
_diffrn_radiation_wavelength 0.71073
_diffrn_reflns_av_R_equivalents 0.0790
_diffrn_reflns_av_unetI/netI 0.0330
_diffrn_reflns_Laue_measured_fraction_full 0.996
_diffrn_reflns_Laue_measured_fraction_max 0.996
_diffrn_reflns_limit_h_max 17
_diffrn_reflns_limit_h_min -17
_diffrn_reflns_limit_k_max 17
_diffrn_reflns_limit_k_min -17
_diffrn_reflns_limit_l_max 18
_diffrn_reflns_limit_l_min -18
_diffrn_reflns_number 46544
_diffrn_reflns_point_group_measured_fraction_full 0.996
_diffrn_reflns_point_group_measured_fraction_max 0.996
_diffrn_reflns_theta_full 25.242
_diffrn_reflns_theta_max 27.123
_diffrn_reflns_theta_min 3.030
_exptl_absorpt_coefficient_mu 1.624
_exptl_absorpt_correction_type none
_exptl_crystal_colour 'clear yellowish green'
_exptl_crystal_colour_lustre clear
_exptl_crystal_colour_modifier yellowish
_exptl_crystal_colour_primary green
_exptl_crystal_density_diffrn 1.635
_exptl_crystal_density_meas .
_exptl_crystal_description block
_exptl_crystal_F_000 1220
_exptl_crystal_size_max 0.15
_exptl_crystal_size_mid 0.11
_exptl_crystal_size_min 0.09
_refine_diff_density_max 1.044
_refine_diff_density_min -1.344
_refine_diff_density_rms 0.081
_refine_ls_extinction_coef .
_refine_ls_extinction_method none
_refine_ls_goodness_of_fit_ref 1.091
_refine_ls_hydrogen_treatment constr
_refine_ls_matrix_type full
_refine_ls_number_parameters 329
_refine_ls_number_reflns 5298
_refine_ls_number_restraints 131
_refine_ls_restrained_S_all 1.110
_refine_ls_R_factor_all 0.0570
_refine_ls_R_factor_gt 0.0414
_refine_ls_shift/su_max 0.001
_refine_ls_shift/su_mean 0.000
_refine_ls_structure_factor_coef Fsqd
_refine_ls_weighting_details 'w=1/[\s^2^(Fo^2^)+(0.0641P)^2^+1.6016P] where P=(Fo^2^+2Fc^2^)/3'
_refine_ls_weighting_scheme calc
_refine_ls_wR_factor_gt 0.1133
_refine_ls_wR_factor_ref 0.1229
_reflns_Friedel_coverage 0.000
_reflns_Friedel_fraction_full .
_reflns_Friedel_fraction_max .
_reflns_number_gt 4158
_reflns_number_total 5298
_reflns_threshold_expression 'I > 2\s(I)'
_cod_data_source_file ICA-2020-500-119238.cif
_cod_data_source_block 1210-1
_cod_original_cell_volume 2404.23(8)
_cod_database_code 1565644
_shelx_space_group_comment
;
The symmetry employed for this shelxl refinement is uniquely defined
by the following loop, which should always be used as a source of
symmetry information in preference to the above space-group names.
They are only intended as comments.
;
_shelx_estimated_absorpt_t_max 0.868
_shelx_estimated_absorpt_t_min 0.793
_olex2_refinement_description
;
1. Fixed Uiso
 At 1.2 times of:
  All C(H) groups, All C(H,H) groups
 At 1.5 times of:
  All C(H,H,H) groups
2. Restrained distances
 O9-C20
 1.4 with sigma of 0.002
3. Rigid bond restraints
 All non-hydrogen atoms
 with sigma for 1-2 distances of 0.001 and sigma for 1-3 distances of 0.001
4.a Secondary CH2 refined with riding coordinates:
 C8(H8A,H8B)
4.b Aromatic/amide H refined with riding coordinates:
 C7(H7), C10(H10), C3(H3), C5(H5), C16(H16), C14(H14), C15(H15), C4(H4),
 C9(H9), C20(H20)
4.c Idealised Me refined as rotating group:
 C17(H17A,H17B,H17C), C19(H19A,H19B,H19C), C23(H23A,H23B,H23C), C22(H22A,H22B,
 H22C)
;

loop_
_space_group_symop_operation_xyz
'x, y, z'
'-x+1/2, y+1/2, -z+1/2'
'-x, -y, -z'
'x-1/2, -y-1/2, z-1/2'

loop_
_atom_site_label
_atom_site_type_symbol
_atom_site_fract_x
_atom_site_fract_y
_atom_site_fract_z
_atom_site_U_iso_or_equiv
_atom_site_adp_type
_atom_site_occupancy
_atom_site_site_symmetry_order
_atom_site_calc_flag
_atom_site_refinement_flags_posn
_atom_site_refinement_flags_adp
_atom_site_refinement_flags_occupancy
_atom_site_disorder_assembly
_atom_site_disorder_group
Ni2 Ni 0.51130(3) 0.49679(3) 0.60856(3) 0.03313(12) Uani 1 1 d . U . . .
Ni1 Ni 0.37254(3) 0.38027(3) 0.68860(3) 0.03413(12) Uani 1 1 d . U . . .
O1 O 0.42443(17) 0.37105(15) 0.57682(15) 0.0345(3) Uani 1 1 d . U . . .
O5 O 0.41509(17) 0.52599(16) 0.68469(15) 0.0338(3) Uani 1 1 d . U . . .
O2 O 0.58001(17) 0.42857(17) 0.51833(15) 0.0376(4) Uani 1 1 d . U . . .
O6 O 0.57750(18) 0.63588(17) 0.68811(17) 0.0415(4) Uani 1 1 d . U . . .
O7 O 0.52209(18) 0.35497(16) 0.79885(16) 0.0391(4) Uani 1 1 d . U . . .
O8 O 0.62666(17) 0.43535(17) 0.73329(16) 0.0401(4) Uani 1 1 d . U . . .
O9 O 0.21713(18) 0.40575(19) 0.57997(17) 0.0484(5) Uani 1 1 d D U . . .
O4 O 0.2332(2) 0.3827(2) 0.8214(2) 0.0562(6) Uani 1 1 d . U . . .
O3 O 0.2939(2) 0.1644(2) 0.7130(2) 0.0563(6) Uani 1 1 d . U . . .
N2 N 0.3169(2) 0.4282(2) 0.7983(2) 0.0424(5) Uani 1 1 d . U . . .
N1 N 0.3547(2) 0.2250(2) 0.6727(2) 0.0431(5) Uani 1 1 d . U . . .
C13 C 0.5521(3) 0.6402(2) 0.7717(2) 0.0367(5) Uani 1 1 d . U . . .
C12 C 0.4660(2) 0.5760(2) 0.7676(2) 0.0329(5) Uani 1 1 d . U . . .
C7 C 0.4032(3) 0.1684(2) 0.6317(2) 0.0422(6) Uani 1 1 d . U . . .
H7 H 0.391163 0.100353 0.633237 0.051 Uiso 1 1 calc R . . . .
C6 C 0.4751(3) 0.2001(2) 0.5831(2) 0.0395(6) Uani 1 1 d . U . . .
C10 C 0.3561(3) 0.5017(2) 0.8559(2) 0.0403(6) Uani 1 1 d . U . . .
H10 H 0.328948 0.513068 0.905329 0.048 Uiso 1 1 calc R . . . .
C1 C 0.4868(2) 0.3000(2) 0.5631(2) 0.0337(5) Uani 1 1 d . U . . .
C18 C 0.6104(2) 0.3907(2) 0.8020(2) 0.0365(5) Uani 1 1 d . U . . .
C2 C 0.5661(3) 0.3297(2) 0.5255(2) 0.0359(5) Uani 1 1 d . U . . .
C3 C 0.6237(3) 0.2571(3) 0.5003(3) 0.0476(7) Uani 1 1 d . U . . .
H3 H 0.674115 0.275351 0.473252 0.057 Uiso 1 1 calc R . . . .
C11 C 0.4391(3) 0.5695(2) 0.8520(2) 0.0378(6) Uani 1 1 d . U . . .
C5 C 0.5368(3) 0.1279(3) 0.5562(3) 0.0505(7) Uani 1 1 d . U . . .
H5 H 0.528585 0.060796 0.567092 0.061 Uiso 1 1 calc R . . . .
C16 C 0.4919(3) 0.6316(3) 0.9344(3) 0.0488(7) Uani 1 1 d . U . . .
H16 H 0.471736 0.629765 0.989119 0.059 Uiso 1 1 calc R . . . .
C14 C 0.6037(3) 0.6984(3) 0.8537(3) 0.0492(8) Uani 1 1 d . U . . .
H14 H 0.659593 0.740451 0.855174 0.059 Uiso 1 1 calc R . . . .
C15 C 0.5724(3) 0.6945(3) 0.9350(3) 0.0566(9) Uani 1 1 d . U . . .
H15 H 0.606541 0.735126 0.989937 0.068 Uiso 1 1 calc R . . . .
C4 C 0.6080(3) 0.1570(3) 0.5145(3) 0.0558(8) Uani 1 1 d . U . . .
H4 H 0.646619 0.109151 0.495337 0.067 Uiso 1 1 calc R . . . .
C9 C 0.1958(3) 0.2944(3) 0.7645(3) 0.0578(8) Uani 1 1 d . U . . .
H9 H 0.127363 0.287911 0.714214 0.069 Uiso 1 1 calc R . . . .
C8 C 0.2794(3) 0.2127(3) 0.7950(3) 0.0550(8) Uani 1 1 d . U . . .
H8A H 0.348302 0.240510 0.838510 0.066 Uiso 1 1 calc R . . . .
H8B H 0.258099 0.163408 0.832882 0.066 Uiso 1 1 calc R . . . .
C17 C 0.6731(4) 0.6848(4) 0.6916(4) 0.0757(14) Uani 1 1 d . U . . .
H17A H 0.733754 0.662239 0.748660 0.114 Uiso 1 1 calc GR . . . .
H17B H 0.664768 0.755339 0.696335 0.114 Uiso 1 1 calc GR . . . .
H17C H 0.685624 0.670105 0.632058 0.114 Uiso 1 1 calc GR . . . .
N3 N 0.1260(3) 0.4626(3) 0.4220(3) 0.0802(11) Uani 1 1 d . U . . .
C20 C 0.2144(3) 0.4633(3) 0.5004(3) 0.0624(10) Uani 1 1 d D U . . .
H20 H 0.273874 0.501075 0.503160 0.075 Uiso 1 1 calc R . . . .
C19 C 0.7063(3) 0.3824(4) 0.9001(3) 0.0609(11) Uani 1 1 d . U . . .
H19A H 0.703490 0.435224 0.943596 0.091 Uiso 1 1 calc GR . . . .
H19B H 0.772423 0.387261 0.888510 0.091 Uiso 1 1 calc GR . . . .
H19C H 0.703940 0.319521 0.930514 0.091 Uiso 1 1 calc GR . . . .
C23 C 0.1297(5) 0.5208(5) 0.3368(4) 0.1009(19) Uani 1 1 d . U . . .
H23A H 0.193799 0.561345 0.358618 0.151 Uiso 1 1 calc GR . . . .
H23B H 0.066673 0.562597 0.310951 0.151 Uiso 1 1 calc GR . . . .
H23C H 0.130962 0.476322 0.285487 0.151 Uiso 1 1 calc GR . . . .
C22 C 0.0295(5) 0.4019(6) 0.4097(5) 0.126(3) Uani 1 1 d . U . . .
H22A H 0.041048 0.334964 0.393024 0.189 Uiso 1 1 calc GR . . . .
H22B H -0.032668 0.429358 0.357279 0.189 Uiso 1 1 calc GR . . . .
H22C H 0.017425 0.402030 0.470851 0.189 Uiso 1 1 calc GR . . . .

loop_
_atom_site_aniso_label
_atom_site_aniso_U_11
_atom_site_aniso_U_22
_atom_site_aniso_U_33
_atom_site_aniso_U_23
_atom_site_aniso_U_13
_atom_site_aniso_U_12
Ni2 0.0377(2) 0.0370(2) 0.0272(2) -0.00153(15) 0.01511(16) -0.00290(15)
Ni1 0.0354(2) 0.0389(2) 0.0298(2) -0.00159(16) 0.01439(16) -0.00429(15)
O1 0.0393(8) 0.0357(7) 0.0300(7) -0.0021(7) 0.0148(6) -0.0021(6)
O5 0.0378(8) 0.0378(7) 0.0273(8) -0.0018(6) 0.0142(6) -0.0024(6)
O2 0.0407(11) 0.0441(8) 0.0315(9) 0.0000(8) 0.0179(8) -0.0007(8)
O6 0.0466(12) 0.0437(8) 0.0359(10) -0.0053(7) 0.0177(9) -0.0121(7)
O7 0.0426(7) 0.0412(10) 0.0313(8) 0.0024(7) 0.0115(6) 0.0009(7)
O8 0.0360(7) 0.0507(11) 0.0322(7) -0.0017(8) 0.0113(6) -0.0008(7)
O9 0.0332(6) 0.0623(13) 0.0453(9) -0.0027(9) 0.0100(6) -0.0055(7)
O4 0.0585(15) 0.0657(13) 0.0611(16) -0.0052(12) 0.0416(13) -0.0114(10)
O3 0.0684(16) 0.0493(11) 0.0595(15) -0.0088(11) 0.0335(12) -0.0260(11)
N2 0.0460(12) 0.0490(13) 0.0406(10) 0.0011(9) 0.0256(9) -0.0033(9)
N1 0.0497(14) 0.0418(7) 0.0397(14) -0.0020(8) 0.0193(9) -0.0117(8)
C13 0.0402(14) 0.0361(15) 0.0320(12) -0.0034(9) 0.0118(10) -0.0011(9)
C12 0.0368(13) 0.0340(12) 0.0282(10) -0.0017(9) 0.0125(9) 0.0028(8)
C7 0.0499(18) 0.0345(10) 0.0389(17) -0.0022(12) 0.0134(12) -0.0078(12)
C6 0.0467(17) 0.0360(9) 0.0332(16) -0.0031(12) 0.0124(12) -0.0010(11)
C10 0.0472(17) 0.0458(16) 0.0340(15) 0.0025(9) 0.0223(13) 0.0061(9)
C1 0.0373(14) 0.0369(7) 0.0252(13) -0.0029(10) 0.0100(10) -0.0003(9)
C18 0.0377(9) 0.0417(17) 0.0276(11) -0.0029(10) 0.0095(8) 0.0063(11)
C2 0.0390(14) 0.0422(9) 0.0260(14) -0.0013(11) 0.0118(11) 0.0030(10)
C3 0.0478(18) 0.0529(11) 0.0463(19) -0.0045(15) 0.0225(14) 0.0082(13)
C11 0.0430(16) 0.0422(15) 0.0297(11) -0.0024(10) 0.0156(11) 0.0050(9)
C5 0.062(2) 0.0391(12) 0.049(2) -0.0050(15) 0.0200(15) 0.0061(13)
C16 0.056(2) 0.058(2) 0.0326(13) -0.0101(13) 0.0174(14) 0.0021(12)
C14 0.0520(19) 0.051(2) 0.0407(14) -0.0140(13) 0.0137(14) -0.0100(13)
C15 0.068(2) 0.061(2) 0.0372(15) -0.0179(15) 0.0159(16) -0.0108(14)
C4 0.066(2) 0.0493(11) 0.057(2) -0.0026(17) 0.0290(17) 0.0166(16)
C9 0.0459(19) 0.0701(18) 0.060(2) -0.0048(15) 0.0238(17) -0.0161(10)
C8 0.065(2) 0.0576(16) 0.050(2) 0.0025(14) 0.0312(17) -0.0142(14)
C17 0.078(3) 0.095(3) 0.066(3) -0.027(2) 0.041(2) -0.053(2)
N3 0.0649(19) 0.096(3) 0.0583(17) 0.0150(19) -0.0006(13) -0.0108(19)
C20 0.0519(18) 0.074(3) 0.0513(17) 0.0100(16) 0.0081(11) 0.0053(16)
C19 0.0429(13) 0.096(3) 0.0340(13) 0.0045(17) 0.0041(11) 0.0104(18)
C23 0.101(4) 0.117(5) 0.064(2) 0.034(3) 0.008(2) 0.012(3)
C22 0.082(3) 0.147(6) 0.113(5) 0.013(4) -0.004(3) -0.045(4)

loop_
_atom_type_symbol
_atom_type_description
_atom_type_scat_dispersion_real
_atom_type_scat_dispersion_imag
_atom_type_scat_source
C C 0.0033 0.0016 'International Tables Vol C Tables 4.2.6.8 and 6.1.1.4'
H H 0.0000 0.0000 'International Tables Vol C Tables 4.2.6.8 and 6.1.1.4'
N N 0.0061 0.0033 'International Tables Vol C Tables 4.2.6.8 and 6.1.1.4'
Ni Ni 0.3393 1.1124 'International Tables Vol C Tables 4.2.6.8 and 6.1.1.4'
O O 0.0106 0.0060 'International Tables Vol C Tables 4.2.6.8 and 6.1.1.4'

loop_
_geom_angle_atom_site_label_1
_geom_angle_atom_site_label_2
_geom_angle_atom_site_label_3
_geom_angle
_geom_angle_site_symmetry_1
_geom_angle_site_symmetry_3
O1 Ni2 Ni1 41.76(6) . .
O1 Ni2 O5 81.85(9) . .
O1 Ni2 O2 80.62(8) . .
O1 Ni2 O2 96.53(9) . 3_666
O1 Ni2 O6 157.06(8) . .
O1 Ni2 O8 92.09(9) . .
O5 Ni2 Ni1 43.32(6) . .
O5 Ni2 O2 96.46(8) . 3_666
O5 Ni2 O2 162.43(9) . .
O5 Ni2 O6 76.09(8) . .
O5 Ni2 O8 90.84(8) . .
O2 Ni2 Ni1 111.39(6) 3_666 .
O2 Ni2 Ni1 120.15(6) . .
O2 Ni2 O2 84.46(9) 3_666 .
O2 Ni2 O6 121.46(9) . .
O2 Ni2 O6 92.14(9) 3_666 .
O2 Ni2 O8 169.40(9) 3_666 .
O6 Ni2 Ni1 115.33(6) . .
O8 Ni2 Ni1 79.18(6) . .
O8 Ni2 O2 90.90(9) . .
O8 Ni2 O6 82.14(9) . .
O1 Ni1 Ni2 41.94(6) . .
O1 Ni1 O5 81.46(8) . .
O1 Ni1 O7 95.08(9) . .
O1 Ni1 O9 87.04(9) . .
O1 Ni1 N2 165.59(10) . .
O1 Ni1 N1 84.78(9) . .
O5 Ni1 Ni2 42.72(6) . .
O5 Ni1 O7 89.03(9) . .
O5 Ni1 O9 91.58(9) . .
O5 Ni1 N2 84.75(10) . .
O5 Ni1 N1 165.45(10) . .
O7 Ni1 Ni2 80.09(6) . .
O7 Ni1 O9 177.86(9) . .
O7 Ni1 N2 88.79(10) . .
O7 Ni1 N1 87.52(10) . .
O9 Ni1 Ni2 101.73(7) . .
O9 Ni1 N1 92.39(11) . .
N2 Ni1 Ni2 125.87(8) . .
N2 Ni1 O9 89.23(11) . .
N2 Ni1 N1 109.29(11) . .
N1 Ni1 Ni2 122.74(8) . .
Ni1 O1 Ni2 96.30(9) . .
C1 O1 Ni2 107.54(18) . .
C1 O1 Ni1 126.60(18) . .
Ni2 O5 Ni1 93.97(9) . .
C12 O5 Ni2 112.58(18) . .
C12 O5 Ni1 121.00(19) . .
Ni2 O2 Ni2 95.54(9) 3_666 .
C2 O2 Ni2 106.25(17) . .
C2 O2 Ni2 120.03(18) . 3_666
C13 O6 Ni2 108.27(18) . .
C13 O6 C17 117.9(3) . .
C17 O6 Ni2 126.1(2) . .
C18 O7 Ni1 125.7(2) . .
C18 O8 Ni2 126.7(2) . .
C20 O9 Ni1 115.1(2) . .
N2 O4 C9 110.8(2) . .
N1 O3 C8 111.1(3) . .
O4 N2 Ni1 125.7(2) . .
C10 N2 Ni1 124.3(2) . .
C10 N2 O4 110.0(3) . .
O3 N1 Ni1 125.6(2) . .
C7 N1 Ni1 125.8(2) . .
C7 N1 O3 108.5(3) . .
O6 C13 C12 113.8(3) . .
C14 C13 O6 125.3(3) . .
C14 C13 C12 120.9(3) . .
O5 C12 C13 118.4(3) . .
O5 C12 C11 123.4(3) . .
C11 C12 C13 118.2(3) . .
N1 C7 H7 116.8 . .
N1 C7 C6 126.3(3) . .
C6 C7 H7 116.8 . .
C1 C6 C7 122.0(3) . .
C1 C6 C5 118.6(3) . .
C5 C6 C7 119.4(3) . .
N2 C10 H10 116.9 . .
N2 C10 C11 126.2(3) . .
C11 C10 H10 116.9 . .
O1 C1 C6 122.3(3) . .
O1 C1 C2 117.1(3) . .
C6 C1 C2 120.6(3) . .
O7 C18 C19 116.8(3) . .
O8 C18 O7 126.7(3) . .
O8 C18 C19 116.4(3) . .
O2 C2 C1 116.7(3) . .
O2 C2 C3 124.8(3) . .
C3 C2 C1 118.5(3) . .
C2 C3 H3 119.5 . .
C2 C3 C4 121.1(3) . .
C4 C3 H3 119.5 . .
C12 C11 C10 121.7(3) . .
C12 C11 C16 119.5(3) . .
C16 C11 C10 118.8(3) . .
C6 C5 H5 120.0 . .
C4 C5 C6 120.0(3) . .
C4 C5 H5 120.0 . .
C11 C16 H16 119.6 . .
C15 C16 C11 120.7(3) . .
C15 C16 H16 119.6 . .
C13 C14 H14 120.0 . .
C13 C14 C15 120.1(3) . .
C15 C14 H14 120.0 . .
C16 C15 C14 120.4(3) . .
C16 C15 H15 119.8 . .
C14 C15 H15 119.8 . .
C3 C4 H4 119.6 . .
C5 C4 C3 120.9(3) . .
C5 C4 H4 119.6 . .
O4 C9 H9 123.8 . .
O4 C9 C8 112.4(3) . .
C8 C9 H9 123.8 . .
O3 C8 C9 114.0(3) . .
O3 C8 H8A 108.8 . .
O3 C8 H8B 108.8 . .
C9 C8 H8A 108.8 . .
C9 C8 H8B 108.8 . .
H8A C8 H8B 107.7 . .
O6 C17 H17A 109.5 . .
O6 C17 H17B 109.5 . .
O6 C17 H17C 109.5 . .
H17A C17 H17B 109.5 . .
H17A C17 H17C 109.5 . .
H17B C17 H17C 109.5 . .
C20 N3 C23 115.1(4) . .
C20 N3 C22 124.9(4) . .
C22 N3 C23 119.8(5) . .
O9 C20 H20 121.3 . .
N3 C20 O9 117.3(4) . .
N3 C20 H20 121.3 . .
C18 C19 H19A 109.5 . .
C18 C19 H19B 109.5 . .
C18 C19 H19C 109.5 . .
H19A C19 H19B 109.5 . .
H19A C19 H19C 109.5 . .
H19B C19 H19C 109.5 . .
N3 C23 H23A 109.5 . .
N3 C23 H23B 109.5 . .
N3 C23 H23C 109.5 . .
H23A C23 H23B 109.5 . .
H23A C23 H23C 109.5 . .
H23B C23 H23C 109.5 . .
N3 C22 H22A 109.5 . .
N3 C22 H22B 109.5 . .
N3 C22 H22C 109.5 . .
H22A C22 H22B 109.5 . .
H22A C22 H22C 109.5 . .
H22B C22 H22C 109.5 . .

loop_
_geom_bond_atom_site_label_1
_geom_bond_atom_site_label_2
_geom_bond_distance
_geom_bond_site_symmetry_2
Ni2 Ni1 2.9763(5) .
Ni2 O1 2.001(2) .
Ni2 O5 2.024(2) .
Ni2 O2 2.042(2) 3_666
Ni2 O2 2.075(2) .
Ni2 O6 2.199(2) .
Ni2 O8 2.050(2) .
Ni1 O1 1.994(2) .
Ni1 O5 2.047(2) .
Ni1 O7 2.054(2) .
Ni1 O9 2.099(2) .
Ni1 N2 2.096(3) .
Ni1 N1 2.104(3) .
O1 C1 1.330(4) .
O5 C12 1.318(4) .
O2 C2 1.352(4) .
O6 C13 1.378(4) .
O6 C17 1.419(4) .
O7 C18 1.256(4) .
O8 C18 1.251(4) .
O9 C20 1.3784(19) .
O4 N2 1.420(3) .
O4 C9 1.424(5) .
O3 N1 1.422(3) .
O3 C8 1.431(5) .
N2 C10 1.271(4) .
N1 C7 1.282(4) .
C13 C12 1.419(4) .
C13 C14 1.371(5) .
C12 C11 1.403(4) .
C7 H7 0.9300 .
C7 C6 1.453(5) .
C6 C1 1.396(4) .
C6 C5 1.420(5) .
C10 H10 0.9300 .
C10 C11 1.451(5) .
C1 C2 1.418(4) .
C18 C19 1.512(4) .
C2 C3 1.375(5) .
C3 H3 0.9300 .
C3 C4 1.391(6) .
C11 C16 1.408(5) .
C5 H5 0.9300 .
C5 C4 1.363(6) .
C16 H16 0.9300 .
C16 C15 1.363(6) .
C14 H14 0.9300 .
C14 C15 1.393(5) .
C15 H15 0.9300 .
C4 H4 0.9300 .
C9 H9 0.9300 .
C9 C8 1.506(6) .
C8 H8A 0.9700 .
C8 H8B 0.9700 .
C17 H17A 0.9600 .
C17 H17B 0.9600 .
C17 H17C 0.9600 .
N3 C20 1.289(5) .
N3 C23 1.479(6) .
N3 C22 1.475(7) .
C20 H20 0.9300 .
C19 H19A 0.9600 .
C19 H19B 0.9600 .
C19 H19C 0.9600 .
C23 H23A 0.9600 .
C23 H23B 0.9600 .
C23 H23C 0.9600 .
C22 H22A 0.9600 .
C22 H22B 0.9600 .
C22 H22C 0.9600 .
